data_1549899
loop_
_publ_author_name
'Wang, Zhaodong'
'Ni, Haitao'

_publ_section_title
;
 Methyl
 4-{<i>N</i>'-[(1<i>E</i>)-1-(pyrazin-2-yl)ethylidene]hydrazinecarbonyl}benzoate
;
_journal_coeditor_code TK4050
_journal_issue 9
_journal_name_full IUCrData
_journal_page_first x181230
_journal_paper_doi 10.1107/S2414314618012300
_journal_volume 3
_journal_year 2018
_chemical_formula_iupac 'C15 H14 N4 O3'
_chemical_formula_moiety 'C15 H14 N4 O3'
_chemical_formula_sum 'C15 H14 N4 O3'
_chemical_formula_weight 298.30
_chemical_name_systematic
;
Methyl
4-{<i>N</i>'-[(1<i>E</i>)-1-(pyrazin-2-yl)ethylidene]hydrazinecarbonyl}benzoate
;
_space_group_crystal_system triclinic
_space_group_IT_number 1
_space_group_name_Hall 'P 1'
_space_group_name_H-M_alt 'P 1'
_symmetry_space_group_name_Hall 'P 1'
_symmetry_space_group_name_H-M 'P 1'
_atom_sites_solution_hydrogens geom
_atom_sites_solution_primary dual
_audit_creation_method
;
Olex2 1.2
(compiled 2018.05.29 svn.r3508 for OlexSys, GUI svn.r5506)
;
_cell_angle_alpha 93.818(12)
_cell_angle_beta 91.29(3)
_cell_angle_gamma 94.252(10)
_cell_formula_units_Z 2
_cell_length_a 5.859(5)
_cell_length_b 7.479(6)
_cell_length_c 16.329(14)
_cell_measurement_reflns_used 1904
_cell_measurement_temperature 296.15
_cell_measurement_theta_max 27.170
_cell_measurement_theta_min 2.501
_cell_volume 711.7(10)
_computing_cell_refinement
;
SAINT (Bruker, 2013)
;
_computing_data_collection
;
APEX2  (Bruker, 2013)
;
_computing_data_reduction
;
SAINT (Bruker, 2013)
;
_computing_molecular_graphics
;
<i>OLEX2</i> (Dolomanov <i>et al.</i>,  2009)
;
_computing_publication_material
;
<i>OLEX2</i> (Dolomanov <i>et al.</i>,  2009)
;
_computing_structure_refinement
;
SHELXL2018 (Sheldrick, 2015<i>b</i>)
;
_computing_structure_solution
;
SHELXT (Sheldrick, 2015<i>a</i>)
;
_diffrn_ambient_temperature 296.15
_diffrn_measured_fraction_theta_full 0.994
_diffrn_measured_fraction_theta_max 0.923
_diffrn_measurement_device_type 'Bruker P4'
_diffrn_measurement_method '\w scan'
_diffrn_radiation_type MoK\a
_diffrn_radiation_wavelength 0.71073
_diffrn_reflns_av_R_equivalents 0.0260
_diffrn_reflns_limit_h_max 7
_diffrn_reflns_limit_h_min -7
_diffrn_reflns_limit_k_max 9
_diffrn_reflns_limit_k_min -9
_diffrn_reflns_limit_l_max 21
_diffrn_reflns_limit_l_min -21
_diffrn_reflns_number 5678
_diffrn_reflns_theta_full 25.242
_diffrn_reflns_theta_max 27.557
_diffrn_reflns_theta_min 2.501
_diffrn_standards_decay_% 1
_diffrn_standards_interval_count 60
_diffrn_standards_number 1
_exptl_absorpt_coefficient_mu 0.100
_exptl_absorpt_correction_T_max 0.7456
_exptl_absorpt_correction_T_min 0.6539
_exptl_absorpt_correction_type multi-scan
_exptl_absorpt_process_details
;
(SADABS; Bruker, 2014)
;
_exptl_crystal_colour colourless
_exptl_crystal_density_diffrn 1.392
_exptl_crystal_description block
_exptl_crystal_F_000 312
_exptl_crystal_size_max 0.2
_exptl_crystal_size_mid 0.14
_exptl_crystal_size_min 0.12
_refine_diff_density_max 0.187
_refine_diff_density_min -0.288
_refine_ls_abs_structure_details
;
 Refined as an inversion twin.
;
_refine_ls_abs_structure_Flack -2(2)
_refine_ls_extinction_method none
_refine_ls_goodness_of_fit_ref 1.118
_refine_ls_hydrogen_treatment constr
_refine_ls_matrix_type full
_refine_ls_number_parameters 402
_refine_ls_number_reflns 4773
_refine_ls_number_restraints 3
_refine_ls_restrained_S_all 1.118
_refine_ls_R_factor_all 0.0705
_refine_ls_R_factor_gt 0.0501
_refine_ls_shift/su_max 0.000
_refine_ls_shift/su_mean 0.000
_refine_ls_structure_factor_coef Fsqd
_refine_ls_weighting_details 'w=1/[\s^2^(Fo^2^)+(0.0382P)^2^+0.0177P] where P=(Fo^2^+2Fc^2^)/3'
_refine_ls_weighting_scheme calc
_refine_ls_wR_factor_gt 0.0990
_refine_ls_wR_factor_ref 0.1060
_reflns_number_gt 3720
_reflns_number_total 4773
_reflns_threshold_expression 'I > 2\s(I)'
_cod_data_source_file tk4050sup1.cif
_cod_data_source_block I
_cod_database_code 1549899
_shelx_space_group_comment
;
The symmetry employed for this shelxl refinement is uniquely defined
by the following loop, which should always be used as a source of
symmetry information in preference to the above space-group names.
They are only intended as comments.
;
_shelx_estimated_absorpt_t_min 0.980
_shelx_estimated_absorpt_t_max 0.988

loop_
_space_group_symop_operation_xyz
'x, y, z'

loop_
_atom_site_type_symbol
_atom_site_label
_atom_site_fract_x
_atom_site_fract_y
_atom_site_fract_z
_atom_site_U_iso_or_equiv
_atom_site_adp_type
_atom_site_calc_flag
_atom_site_occupancy
O O1 0.3039(5) 0.6312(5) 0.84591(19) 0.0456(9) Uani d 1
O O2 -0.0696(6) 0.5807(5) 0.8700(2) 0.0603(11) Uani d 1
O O3 -0.2556(5) 0.9093(4) 0.48052(17) 0.0385(8) Uani d 1
N N1 0.0715(6) 0.7886(5) 0.4389(2) 0.0363(9) Uani d 1
H H1 0.184869 0.728662 0.452142 0.044 Uiso calc 1
N N2 0.0480(6) 0.8439(5) 0.3598(2) 0.0347(9) Uani d 1
N N3 0.3753(6) 0.8849(5) 0.1848(2) 0.0426(10) Uani d 1
N N4 -0.0495(6) 0.9510(6) 0.1154(2) 0.0473(11) Uani d 1
C C1 0.0809(8) 0.6288(6) 0.8255(3) 0.0385(12) Uani d 1
C C2 0.0443(7) 0.6855(6) 0.7409(3) 0.0289(10) Uani d 1
C C3 -0.1726(7) 0.6523(6) 0.7041(3) 0.0345(11) Uani d 1
H H3 -0.291685 0.600059 0.733219 0.041 Uiso calc 1
C C4 -0.2120(7) 0.6966(6) 0.6244(3) 0.0317(10) Uani d 1
H H4 -0.357790 0.674991 0.600369 0.038 Uiso calc 1
C C5 -0.0347(7) 0.7733(5) 0.5799(3) 0.0280(10) Uani d 1
C C6 -0.0871(7) 0.8304(6) 0.4950(3) 0.0289(10) Uani d 1
C C7 0.2074(7) 0.8007(6) 0.3105(3) 0.0309(10) Uani d 1
C C8 0.1809(7) 0.8627(5) 0.2262(2) 0.0304(10) Uani d 1
C C9 0.3527(8) 0.9423(7) 0.1097(3) 0.0505(14) Uani d 1
H H9 0.483598 0.960426 0.079224 0.061 Uiso calc 1
C C10 0.1469(8) 0.9758(7) 0.0753(3) 0.0498(14) Uani d 1
H H10 0.142571 1.016919 0.022801 0.060 Uiso calc 1
C C11 -0.0282(7) 0.8952(6) 0.1906(3) 0.0394(12) Uani d 1
H H11 -0.159514 0.877206 0.220823 0.047 Uiso calc 1
C C12 0.4108(7) 0.7020(6) 0.3303(3) 0.0383(11) Uani d 1
H H12A 0.507850 0.773304 0.370007 0.057 Uiso calc 1
H H12B 0.494175 0.678822 0.281220 0.057 Uiso calc 1
H H12C 0.361537 0.590111 0.352291 0.057 Uiso calc 1
C C13 0.1824(7) 0.8081(6) 0.6165(3) 0.0326(10) Uani d 1
H H13 0.301552 0.859409 0.587081 0.039 Uiso calc 1
C C14 0.2203(7) 0.7662(6) 0.6966(3) 0.0322(10) Uani d 1
H H14 0.364645 0.792025 0.721296 0.039 Uiso calc 1
C C15 0.3571(8) 0.5638(7) 0.9260(3) 0.0579(15) Uani d 1
H H15A 0.295206 0.441498 0.927091 0.087 Uiso calc 1
H H15B 0.290641 0.636338 0.968545 0.087 Uiso calc 1
H H15C 0.520079 0.569500 0.934761 0.087 Uiso calc 1
O O4 1.0985(5) 0.1083(5) 0.8783(2) 0.0585(11) Uani d 1
O O5 0.7286(5) 0.0840(5) 0.83908(19) 0.0499(9) Uani d 1
O O6 1.3020(4) 0.4597(4) 0.49293(17) 0.0372(7) Uani d 1
N N5 0.9896(6) 0.2855(5) 0.4416(2) 0.0319(9) Uani d 1
H H5 0.880665 0.207106 0.451585 0.038 Uiso calc 1
N N6 1.0116(6) 0.3429(5) 0.3625(2) 0.0326(9) Uani d 1
N N7 0.6591(6) 0.3785(6) 0.1892(2) 0.0441(10) Uani d 1
N N8 1.0817(6) 0.4420(6) 0.1156(2) 0.0468(11) Uani d 1
C C16 0.9514(7) 0.1210(6) 0.8273(3) 0.0339(11) Uani d 1
C C17 0.6688(9) 0.0272(8) 0.9194(3) 0.0625(16) Uani d 1
H H17A 0.505206 0.015827 0.923408 0.094 Uiso calc 1
H H17B 0.732812 0.114865 0.960868 0.094 Uiso calc 1
H H17C 0.728723 -0.086637 0.927206 0.094 Uiso calc 1
C C18 0.9934(7) 0.1775(5) 0.7422(3) 0.0296(10) Uani d 1
C C19 1.2130(7) 0.2443(6) 0.7237(3) 0.0321(11) Uani d 1
H H19 1.330460 0.250763 0.763264 0.039 Uiso calc 1
C C20 1.2559(6) 0.3010(5) 0.6461(3) 0.0293(10) Uani d 1
H H20 1.401801 0.348178 0.634193 0.035 Uiso calc 1
C C21 1.0823(7) 0.2879(5) 0.5858(3) 0.0262(9) Uani d 1
C C22 1.1377(7) 0.3515(5) 0.5028(3) 0.0285(10) Uani d 1
C C23 0.8349(7) 0.3018(5) 0.3149(3) 0.0287(10) Uani d 1
C C24 0.8557(7) 0.3584(5) 0.2296(3) 0.0297(10) Uani d 1
C C25 0.6773(8) 0.4326(7) 0.1131(3) 0.0520(15) Uani d 1
H H25 0.544231 0.449099 0.083317 0.062 Uiso calc 1
C C26 0.8838(8) 0.4646(7) 0.0771(3) 0.0491(14) Uani d 1
H H26 0.886154 0.503283 0.024169 0.059 Uiso calc 1
C C27 1.0638(7) 0.3898(6) 0.1920(3) 0.0369(11) Uani d 1
H H27 1.197488 0.373669 0.221456 0.044 Uiso calc 1
C C28 0.6158(7) 0.2061(7) 0.3387(3) 0.0447(12) Uani d 1
H H28A 0.645604 0.089600 0.355952 0.067 Uiso calc 1
H H28B 0.510368 0.192739 0.292468 0.067 Uiso calc 1
H H28C 0.550842 0.274419 0.383007 0.067 Uiso calc 1
C C29 0.8626(7) 0.2227(5) 0.6058(3) 0.0301(10) Uani d 1
H H29 0.744564 0.215790 0.566363 0.036 Uiso calc 1
C C30 0.8188(7) 0.1685(6) 0.6832(3) 0.0316(10) Uani d 1
H H30 0.671581 0.125808 0.695868 0.038 Uiso calc 1

loop_
_atom_site_aniso_label
_atom_site_aniso_U_11
_atom_site_aniso_U_22
_atom_site_aniso_U_33
_atom_site_aniso_U_12
_atom_site_aniso_U_13
_atom_site_aniso_U_23
O1 0.0410(19) 0.068(2) 0.029(2) 0.0028(16) -0.0042(14) 0.0172(17)
O2 0.046(2) 0.107(3) 0.033(2) 0.0108(19) 0.0100(16) 0.031(2)
O3 0.0421(17) 0.0496(19) 0.0261(18) 0.0162(14) -0.0021(13) 0.0071(15)
N1 0.042(2) 0.050(2) 0.020(2) 0.0162(18) 0.0068(16) 0.0125(18)
N2 0.042(2) 0.043(2) 0.020(2) 0.0056(17) 0.0027(17) 0.0098(18)
N3 0.035(2) 0.065(3) 0.029(2) 0.0008(18) 0.0042(16) 0.013(2)
N4 0.043(2) 0.071(3) 0.029(2) 0.010(2) 0.0032(18) 0.012(2)
C1 0.043(3) 0.045(3) 0.029(3) 0.010(2) 0.003(2) 0.007(2)
C2 0.035(2) 0.034(2) 0.019(2) 0.0088(19) 0.0041(18) 0.0047(19)
C3 0.032(2) 0.045(3) 0.029(3) 0.009(2) 0.009(2) 0.012(2)
C4 0.028(2) 0.040(3) 0.028(3) 0.0039(19) 0.0027(19) 0.006(2)
C5 0.035(2) 0.027(2) 0.024(3) 0.0105(18) 0.0020(19) 0.0052(19)
C6 0.037(2) 0.031(2) 0.020(3) 0.0042(19) 0.0016(18) 0.0074(19)
C7 0.033(2) 0.035(3) 0.024(2) -0.0014(18) -0.0006(18) 0.0042(19)
C8 0.037(2) 0.032(2) 0.022(3) -0.0007(19) 0.0042(19) 0.007(2)
C9 0.039(3) 0.086(4) 0.028(3) -0.001(3) 0.007(2) 0.020(3)
C10 0.053(3) 0.073(4) 0.025(3) 0.009(3) 0.005(2) 0.019(3)
C11 0.036(2) 0.057(3) 0.027(3) 0.009(2) 0.008(2) 0.013(2)
C12 0.036(2) 0.049(3) 0.031(3) 0.003(2) 0.0014(19) 0.011(2)
C13 0.035(2) 0.039(3) 0.025(3) 0.0038(19) 0.0061(18) 0.008(2)
C14 0.031(2) 0.037(3) 0.028(3) 0.0043(18) -0.0003(19) 0.003(2)
C15 0.060(3) 0.086(4) 0.030(3) 0.003(3) -0.010(2) 0.025(3)
O4 0.0445(19) 0.102(3) 0.031(2) 0.0038(19) -0.0030(16) 0.027(2)
O5 0.0430(19) 0.082(3) 0.026(2) -0.0021(17) 0.0066(15) 0.0185(18)
O6 0.0362(16) 0.0478(19) 0.0270(19) -0.0075(14) -0.0005(13) 0.0101(15)
N5 0.0328(19) 0.042(2) 0.021(2) -0.0054(16) 0.0013(16) 0.0086(17)
N6 0.038(2) 0.041(2) 0.019(2) -0.0029(16) -0.0004(16) 0.0102(18)
N7 0.033(2) 0.068(3) 0.033(2) 0.0083(19) 0.0006(17) 0.015(2)
N8 0.041(2) 0.071(3) 0.028(2) -0.003(2) 0.0023(18) 0.009(2)
C16 0.039(3) 0.041(3) 0.024(3) 0.006(2) 0.007(2) 0.009(2)
C17 0.056(3) 0.099(5) 0.035(3) 0.001(3) 0.011(2) 0.028(3)
C18 0.034(2) 0.034(3) 0.022(3) 0.0071(19) 0.0039(18) 0.006(2)
C19 0.030(2) 0.045(3) 0.023(3) 0.007(2) -0.0037(18) 0.009(2)
C20 0.027(2) 0.035(2) 0.026(3) 0.0004(18) 0.0025(18) 0.007(2)
C21 0.030(2) 0.028(2) 0.021(2) 0.0056(17) 0.0024(17) 0.0057(18)
C22 0.029(2) 0.030(2) 0.027(3) 0.0055(19) -0.0018(18) 0.0025(19)
C23 0.031(2) 0.030(2) 0.026(3) 0.0031(18) 0.0007(18) 0.004(2)
C24 0.032(2) 0.033(3) 0.025(2) 0.0012(18) -0.0008(18) 0.003(2)
C25 0.041(3) 0.087(4) 0.030(3) 0.007(3) -0.007(2) 0.021(3)
C26 0.047(3) 0.074(4) 0.027(3) -0.001(3) -0.002(2) 0.015(3)
C27 0.033(2) 0.051(3) 0.027(3) 0.002(2) -0.0041(19) 0.007(2)
C28 0.040(3) 0.058(3) 0.037(3) -0.004(2) -0.002(2) 0.023(2)
C29 0.028(2) 0.040(3) 0.023(3) 0.0053(18) -0.0037(18) 0.004(2)
C30 0.029(2) 0.042(3) 0.024(3) 0.0025(19) 0.0037(18) 0.008(2)

loop_
_atom_type_symbol
_atom_type_description
_atom_type_scat_dispersion_real
_atom_type_scat_dispersion_imag
_atom_type_scat_source
C C 0.0030 0.0020 'International Tables Vol C Tables 4.2.6.8 and 6.1.1.4'
H H 0.0000 0.0000 'International Tables Vol C Tables 4.2.6.8 and 6.1.1.4'
N N 0.0060 0.0030 'International Tables Vol C Tables 4.2.6.8 and 6.1.1.4'
O O 0.0110 0.0060 'International Tables Vol C Tables 4.2.6.8 and 6.1.1.4'

loop_
_geom_angle_atom_site_label_1
_geom_angle_atom_site_label_2
_geom_angle_atom_site_label_3
_geom_angle
C1 O1 C15 115.6(4)
N2 N1 H1 120.5
C6 N1 H1 120.5
C6 N1 N2 119.1(3)
C7 N2 N1 115.2(3)
C9 N3 C8 115.7(4)
C11 N4 C10 115.4(4)
O1 C1 C2 111.8(4)
O2 C1 O1 123.5(4)
O2 C1 C2 124.7(4)
C3 C2 C1 118.4(4)
C3 C2 C14 119.0(4)
C14 C2 C1 122.5(4)
C2 C3 H3 119.8
C4 C3 C2 120.3(4)
C4 C3 H3 119.8
C3 C4 H4 119.8
C3 C4 C5 120.4(4)
C5 C4 H4 119.8
C4 C5 C6 118.9(4)
C4 C5 C13 119.6(4)
C13 C5 C6 121.3(4)
O3 C6 N1 124.5(4)
O3 C6 C5 121.5(4)
N1 C6 C5 114.0(3)
N2 C7 C8 114.6(3)
N2 C7 C12 126.9(4)
C12 C7 C8 118.6(4)
N3 C8 C7 115.5(3)
N3 C8 C11 120.7(4)
C11 C8 C7 123.7(4)
N3 C9 H9 118.4
N3 C9 C10 123.3(4)
C10 C9 H9 118.4
N4 C10 C9 121.7(4)
N4 C10 H10 119.2
C9 C10 H10 119.2
N4 C11 C8 123.1(4)
N4 C11 H11 118.4
C8 C11 H11 118.4
C7 C12 H12A 109.5
C7 C12 H12B 109.5
C7 C12 H12C 109.5
H12A C12 H12B 109.5
H12A C12 H12C 109.5
H12B C12 H12C 109.5
C5 C13 H13 120.1
C14 C13 C5 119.8(4)
C14 C13 H13 120.1
C2 C14 H14 119.6
C13 C14 C2 120.7(4)
C13 C14 H14 119.6
O1 C15 H15A 109.5
O1 C15 H15B 109.5
O1 C15 H15C 109.5
H15A C15 H15B 109.5
H15A C15 H15C 109.5
H15B C15 H15C 109.5
C16 O5 C17 116.0(3)
N6 N5 H5 119.6
C22 N5 H5 119.6
C22 N5 N6 120.7(4)
C23 N6 N5 114.5(3)
C25 N7 C24 116.3(4)
C26 N8 C27 115.3(4)
O4 C16 O5 123.9(4)
O4 C16 C18 124.6(4)
O5 C16 C18 111.5(4)
O5 C17 H17A 109.5
O5 C17 H17B 109.5
O5 C17 H17C 109.5
H17A C17 H17B 109.5
H17A C17 H17C 109.5
H17B C17 H17C 109.5
C19 C18 C16 118.4(4)
C30 C18 C16 121.6(4)
C30 C18 C19 120.0(4)
C18 C19 H19 120.1
C20 C19 C18 119.8(4)
C20 C19 H19 120.1
C19 C20 H20 119.7
C19 C20 C21 120.5(4)
C21 C20 H20 119.7
C20 C21 C22 118.4(4)
C20 C21 C29 118.9(4)
C29 C21 C22 122.7(4)
O6 C22 N5 123.6(4)
O6 C22 C21 121.7(4)
N5 C22 C21 114.7(4)
N6 C23 C24 115.6(4)
N6 C23 C28 125.5(4)
C24 C23 C28 118.9(4)
N7 C24 C23 116.1(3)
N7 C24 C27 120.3(4)
C27 C24 C23 123.6(4)
N7 C25 H25 118.6
N7 C25 C26 122.7(4)
C26 C25 H25 118.6
N8 C26 C25 122.1(4)
N8 C26 H26 119.0
C25 C26 H26 119.0
N8 C27 C24 123.4(4)
N8 C27 H27 118.3
C24 C27 H27 118.3
C23 C28 H28A 109.5
C23 C28 H28B 109.5
C23 C28 H28C 109.5
H28A C28 H28B 109.5
H28A C28 H28C 109.5
H28B C28 H28C 109.5
C21 C29 H29 119.7
C30 C29 C21 120.7(4)
C30 C29 H29 119.7
C18 C30 H30 119.9
C29 C30 C18 120.1(4)
C29 C30 H30 119.9

loop_
_geom_bond_atom_site_label_1
_geom_bond_atom_site_label_2
_geom_bond_distance
O1 C1 1.339(5)
O1 C15 1.468(5)
O2 C1 1.204(5)
O3 C6 1.214(4)
N1 H1 0.8600
N1 N2 1.388(4)
N1 C6 1.358(5)
N2 C7 1.292(5)
N3 C8 1.343(5)
N3 C9 1.332(5)
N4 C10 1.343(6)
N4 C11 1.329(5)
C1 C2 1.488(6)
C2 C3 1.392(6)
C2 C14 1.396(6)
C3 H3 0.9300
C3 C4 1.383(6)
C4 H4 0.9300
C4 C5 1.392(5)
C5 C6 1.509(6)
C5 C13 1.392(6)
C7 C8 1.490(5)
C7 C12 1.488(5)
C8 C11 1.389(6)
C9 H9 0.9300
C9 C10 1.366(6)
C10 H10 0.9300
C11 H11 0.9300
C12 H12A 0.9600
C12 H12B 0.9600
C12 H12C 0.9600
C13 H13 0.9300
C13 C14 1.383(6)
C14 H14 0.9300
C15 H15A 0.9600
C15 H15B 0.9600
C15 H15C 0.9600
O4 C16 1.198(5)
O5 C16 1.335(5)
O5 C17 1.448(5)
O6 C22 1.231(5)
N5 H5 0.8600
N5 N6 1.393(5)
N5 C22 1.351(5)
N6 C23 1.287(5)
N7 C24 1.338(5)
N7 C25 1.336(5)
N8 C26 1.334(6)
N8 C27 1.334(5)
C16 C18 1.499(6)
C17 H17A 0.9600
C17 H17B 0.9600
C17 H17C 0.9600
C18 C19 1.392(6)
C18 C30 1.384(6)
C19 H19 0.9300
C19 C20 1.384(5)
C20 H20 0.9300
C20 C21 1.394(5)
C21 C22 1.501(6)
C21 C29 1.395(6)
C23 C24 1.487(6)
C23 C28 1.495(6)
C24 C27 1.389(6)
C25 H25 0.9300
C25 C26 1.369(6)
C26 H26 0.9300
C27 H27 0.9300
C28 H28A 0.9600
C28 H28B 0.9600
C28 H28C 0.9600
C29 H29 0.9300
C29 C30 1.377(6)
C30 H30 0.9300

loop_
_geom_hbond_atom_site_label_D
_geom_hbond_atom_site_label_H
_geom_hbond_atom_site_label_A
_geom_hbond_site_symmetry_A
_geom_hbond_distance_DH
_geom_hbond_distance_HA
_geom_hbond_distance_DA
_geom_hbond_angle_DHA
N1 H1 O6 1_455 0.86 2.31 3.063(5) 147
N5 H5 O3 1_645 0.86 2.39 3.172(5) 151
C10 H10 O4 1_464 0.93 2.51 3.440(7) 175
C12 H12A O3 1_655 0.96 2.38 3.327(6) 171
C12 H12C O6 1_455 0.96 2.58 3.360(6) 139
C28 H28A O3 1_645 0.96 2.59 3.422(6) 145

loop_
_geom_torsion_atom_site_label_1
_geom_torsion_atom_site_label_2
_geom_torsion_atom_site_label_3
_geom_torsion_atom_site_label_4
_geom_torsion
O1 C1 C2 C3 165.9(4)
O1 C1 C2 C14 -12.4(6)
O2 C1 C2 C3 -11.9(7)
O2 C1 C2 C14 169.9(5)
N1 N2 C7 C8 -179.4(4)
N1 N2 C7 C12 -1.0(6)
N2 N1 C6 O3 2.5(7)
N2 N1 C6 C5 -176.3(4)
N2 C7 C8 N3 154.8(4)
N2 C7 C8 C11 -25.7(6)
N3 C8 C11 N4 -0.7(7)
N3 C9 C10 N4 -0.7(9)
C1 C2 C3 C4 -177.5(4)
C1 C2 C14 C13 176.4(4)
C2 C3 C4 C5 0.6(6)
C3 C2 C14 C13 -1.8(6)
C3 C4 C5 C6 -176.2(4)
C3 C4 C5 C13 -1.0(6)
C4 C5 C6 O3 43.3(6)
C4 C5 C6 N1 -137.9(4)
C4 C5 C13 C14 0.0(6)
C5 C13 C14 C2 1.4(7)
C6 N1 N2 C7 179.2(4)
C6 C5 C13 C14 175.1(4)
C7 C8 C11 N4 179.8(4)
C8 N3 C9 C10 -0.6(7)
C9 N3 C8 C7 -179.3(4)
C9 N3 C8 C11 1.2(6)
C10 N4 C11 C8 -0.5(7)
C11 N4 C10 C9 1.2(8)
C12 C7 C8 N3 -23.8(6)
C12 C7 C8 C11 155.8(4)
C13 C5 C6 O3 -131.8(4)
C13 C5 C6 N1 47.0(6)
C14 C2 C3 C4 0.8(6)
C15 O1 C1 O2 2.3(7)
C15 O1 C1 C2 -175.5(4)
O4 C16 C18 C19 -9.4(7)
O4 C16 C18 C30 172.1(5)
O5 C16 C18 C19 171.3(4)
O5 C16 C18 C30 -7.2(6)
N5 N6 C23 C24 -178.8(3)
N5 N6 C23 C28 1.9(6)
N6 N5 C22 O6 -2.3(6)
N6 N5 C22 C21 175.6(3)
N6 C23 C24 N7 -156.3(4)
N6 C23 C24 C27 23.7(6)
N7 C24 C27 N8 0.6(7)
N7 C25 C26 N8 0.7(9)
C16 C18 C19 C20 -178.7(4)
C16 C18 C30 C29 179.5(4)
C17 O5 C16 O4 0.5(7)
C17 O5 C16 C18 179.8(4)
C18 C19 C20 C21 -1.5(6)
C19 C18 C30 C29 1.1(6)
C19 C20 C21 C22 179.9(4)
C19 C20 C21 C29 2.3(6)
C20 C21 C22 O6 -21.9(6)
C20 C21 C22 N5 160.2(4)
C20 C21 C29 C30 -1.4(6)
C21 C29 C30 C18 -0.3(6)
C22 N5 N6 C23 -165.4(4)
C22 C21 C29 C30 -178.9(4)
C23 C24 C27 N8 -179.4(4)
C24 N7 C25 C26 0.6(8)
C25 N7 C24 C23 178.8(4)
C25 N7 C24 C27 -1.2(7)
C26 N8 C27 C24 0.7(7)
C27 N8 C26 C25 -1.3(8)
C28 C23 C24 N7 23.0(6)
C28 C23 C24 C27 -157.0(4)
C29 C21 C22 O6 155.6(4)
C29 C21 C22 N5 -22.3(6)
C30 C18 C19 C20 -0.2(6)

_cod_database_fobs_code 1549899
